data_7020134
loop_
_publ_author_name
'Liu, Xiaohui'
'Nan, Hongmei'
'Sun, Wei'
'Zhang, Qikai'
'Zhan, Mingjian'
'Zou, Luyi'
'Xie, Zhiyuan'
'Li, Xiao'
'Lu, Canzhong'
'Cheng, Yanxiang'

_publ_section_title
;
 Synthesis and characterisation of neutral mononuclear cuprous complexes
 based on dipyrrin derivatives and phosphine mixed-ligands.
;
_journal_issue 34
_journal_name_full 'Dalton transactions (Cambridge, England : 2003)'
_journal_page_first 10199
_journal_page_last 10210
_journal_paper_doi 10.1039/c2dt30618b
_journal_volume 41
_journal_year 2012
_chemical_formula_sum 'C55 H47 Cu N2 O P2'
_chemical_formula_weight 877.43
_chemical_name_systematic
;
?
;
_space_group_IT_number 2
_symmetry_cell_setting triclinic
_symmetry_space_group_name_Hall '-P 1'
_symmetry_space_group_name_H-M 'P -1'
_atom_sites_solution_hydrogens geom
_atom_sites_solution_primary direct
_atom_sites_solution_secondary difmap
_audit_creation_method SHELXL-97
_cell_angle_alpha 105.232(4)
_cell_angle_beta 94.756(4)
_cell_angle_gamma 109.758(4)
_cell_formula_units_Z 2
_cell_length_a 9.934(2)
_cell_length_b 12.945(3)
_cell_length_c 19.804(4)
_cell_measurement_reflns_used 1121
_cell_measurement_temperature 186(2)
_cell_measurement_theta_max 18.31
_cell_measurement_theta_min 2.22
_cell_volume 2270.9(8)
_computing_cell_refinement 'Bruker SMART'
_computing_data_collection 'Bruker SMART'
_computing_data_reduction 'Bruker SAINT'
_computing_molecular_graphics 'Bruker SHELXTL'
_computing_publication_material 'Bruker SHELXTL'
_computing_structure_refinement 'SHELXL-97 (Sheldrick, 1997)'
_computing_structure_solution 'SHELXS-97 (Sheldrick, 1990)'
_diffrn_ambient_temperature 186(2)
_diffrn_measured_fraction_theta_full 0.974
_diffrn_measured_fraction_theta_max 0.974
_diffrn_measurement_device_type 'CCD area detector'
_diffrn_measurement_method 'phi and omega scans'
_diffrn_radiation_monochromator graphite
_diffrn_radiation_source 'fine-focus sealed tube'
_diffrn_radiation_type MoK\a
_diffrn_radiation_wavelength 0.71073
_diffrn_reflns_av_R_equivalents 0.0515
_diffrn_reflns_av_sigmaI/netI 0.1376
_diffrn_reflns_limit_h_max 12
_diffrn_reflns_limit_h_min -12
_diffrn_reflns_limit_k_max 15
_diffrn_reflns_limit_k_min -15
_diffrn_reflns_limit_l_max 18
_diffrn_reflns_limit_l_min -24
_diffrn_reflns_number 12927
_diffrn_reflns_theta_full 26.11
_diffrn_reflns_theta_max 26.11
_diffrn_reflns_theta_min 1.09
_exptl_absorpt_coefficient_mu 0.593
_exptl_absorpt_correction_T_max 0.9608
_exptl_absorpt_correction_T_min 0.8279
_exptl_absorpt_correction_type multi-scan
_exptl_absorpt_process_details '(SADABS; Sheldrick, 1996)'
_exptl_crystal_colour red
_exptl_crystal_density_diffrn 1.283
_exptl_crystal_density_method 'not measured'
_exptl_crystal_description flake
_exptl_crystal_F_000 916
_exptl_crystal_size_max 0.33
_exptl_crystal_size_mid 0.15
_exptl_crystal_size_min 0.07
_refine_diff_density_max 0.488
_refine_diff_density_min -0.423
_refine_diff_density_rms 0.071
_refine_ls_extinction_method none
_refine_ls_goodness_of_fit_ref 0.996
_refine_ls_hydrogen_treatment constr
_refine_ls_matrix_type full
_refine_ls_number_parameters 550
_refine_ls_number_reflns 8797
_refine_ls_number_restraints 0
_refine_ls_restrained_S_all 0.996
_refine_ls_R_factor_all 0.1535
_refine_ls_R_factor_gt 0.0766
_refine_ls_shift/su_max 0.001
_refine_ls_shift/su_mean 0.000
_refine_ls_structure_factor_coef Fsqd
_refine_ls_weighting_details 'calc w=1/[\s^2^(Fo^2^)+(0.0554P)^2^+0.0000P] where P=(Fo^2^+2Fc^2^)/3'
_refine_ls_weighting_scheme calc
_refine_ls_wR_factor_gt 0.1336
_refine_ls_wR_factor_ref 0.1670
_reflns_number_gt 4629
_reflns_number_total 8797
_reflns_threshold_expression >2sigma(I)
_cod_data_source_file c2dt30618b.txt
_cod_data_source_block s313
_cod_depositor_comments
;
The following automatic conversions were performed:

'_symmetry_cell_setting' value 'Triclinic' changed to 'triclinic'
according to /home/saulius/struct/CIF-dictionaries/cif_core.dic
dictionary named 'cif_core.dic' version 2.4.2 from
2011-04-26.

'_exptl_absorpt_correction_type' value 'Multi-scan'
changed to 'multi-scan' according to
/home/saulius/struct/CIF-dictionaries/cif_core.dic dictionary named
'cif_core.dic' version 2.4.2 from 2011-04-26.

Automatic conversion script
Id: cif_fix_values 1891 2012-01-12 08:04:46Z andrius 
;
_cod_original_sg_symbol_H-M P-1
_cod_database_code 7020134

loop_
_symmetry_equiv_pos_as_xyz
'x, y, z'
'-x, -y, -z'

loop_
_atom_site_label
_atom_site_type_symbol
_atom_site_fract_x
_atom_site_fract_y
_atom_site_fract_z
_atom_site_U_iso_or_equiv
_atom_site_adp_type
_atom_site_occupancy
_atom_site_symmetry_multiplicity
_atom_site_calc_flag
_atom_site_refinement_flags
Cu Cu -0.04058(7) 0.78216(6) 0.73061(3) 0.0403(2) Uani 1 1 d .
N1 N -0.1681(4) 0.6142(3) 0.69517(19) 0.0352(10) Uani 1 1 d .
N2 N -0.1268(4) 0.8179(4) 0.8172(2) 0.0373(10) Uani 1 1 d .
P1 P 0.18500(15) 0.78379(12) 0.78255(7) 0.0392(4) Uani 1 1 d .
P2 P -0.02783(16) 0.88632(13) 0.65559(7) 0.0422(4) Uani 1 1 d .
O1 O 0.2532(4) 1.0031(3) 0.74047(18) 0.0451(9) Uani 1 1 d .
C1 C -0.1659(6) 0.5315(5) 0.6386(3) 0.0411(13) Uani 1 1 d .
C2 C -0.2393(6) 0.4222(5) 0.6440(3) 0.0476(14) Uani 1 1 d .
H2A H -0.2500 0.3510 0.6105 0.057 Uiso 1 1 calc R
C3 C -0.2931(6) 0.4345(4) 0.7053(3) 0.0394(13) Uani 1 1 d .
C4 C -0.2488(5) 0.5564(4) 0.7387(2) 0.0336(12) Uani 1 1 d .
C5 C -0.2809(5) 0.6148(4) 0.8028(3) 0.0357(12) Uani 1 1 d .
C6 C -0.2325(5) 0.7335(5) 0.8384(2) 0.0352(12) Uani 1 1 d .
C7 C -0.2695(6) 0.7932(5) 0.9024(3) 0.0458(14) Uani 1 1 d .
C8 C -0.1837(7) 0.9068(5) 0.9190(3) 0.0528(16) Uani 1 1 d .
H8A H -0.1818 0.9669 0.9592 0.063 Uiso 1 1 calc R
C9 C -0.0980(6) 0.9199(5) 0.8662(3) 0.0413(13) Uani 1 1 d .
C10 C -0.0929(6) 0.5572(5) 0.5778(3) 0.0567(16) Uani 1 1 d .
H10A H -0.0512 0.6408 0.5867 0.085 Uiso 1 1 calc R
H10B H -0.1648 0.5209 0.5332 0.085 Uiso 1 1 calc R
H10C H -0.0152 0.5264 0.5739 0.085 Uiso 1 1 calc R
C11 C -0.3799(7) 0.3325(5) 0.7268(3) 0.0590(17) Uani 1 1 d .
H11A H -0.3880 0.2611 0.6909 0.089 Uiso 1 1 calc R
H11B H -0.4774 0.3331 0.7304 0.089 Uiso 1 1 calc R
H11C H -0.3308 0.3368 0.7730 0.089 Uiso 1 1 calc R
C12 C 0.0202(7) 1.0284(5) 0.8669(3) 0.0598(17) Uani 1 1 d .
H12A H 0.0626 1.0137 0.8240 0.090 Uiso 1 1 calc R
H12B H 0.0960 1.0548 0.9093 0.090 Uiso 1 1 calc R
H12C H -0.0202 1.0880 0.8676 0.090 Uiso 1 1 calc R
C13 C -0.3796(8) 0.7487(5) 0.9460(3) 0.075(2) Uani 1 1 d .
H13A H -0.3751 0.8128 0.9868 0.112 Uiso 1 1 calc R
H13B H -0.3578 0.6905 0.9632 0.112 Uiso 1 1 calc R
H13C H -0.4774 0.7138 0.9165 0.112 Uiso 1 1 calc R
C14 C -0.3797(6) 0.5386(4) 0.8378(3) 0.0397(13) Uani 1 1 d .
C15 C -0.3212(7) 0.5093(5) 0.8931(3) 0.0529(16) Uani 1 1 d .
H15A H -0.2186 0.5382 0.9087 0.064 Uiso 1 1 calc R
C16 C -0.4124(8) 0.4383(5) 0.9252(3) 0.0663(19) Uani 1 1 d .
H16A H -0.3725 0.4186 0.9630 0.080 Uiso 1 1 calc R
C17 C -0.5598(9) 0.3964(6) 0.9026(4) 0.072(2) Uani 1 1 d .
H17A H -0.6219 0.3477 0.9249 0.086 Uiso 1 1 calc R
C18 C -0.6187(7) 0.4239(5) 0.8481(3) 0.0646(18) Uani 1 1 d .
H18A H -0.7213 0.3936 0.8323 0.078 Uiso 1 1 calc R
C19 C -0.5288(6) 0.4956(5) 0.8165(3) 0.0546(16) Uani 1 1 d .
H19A H -0.5701 0.5158 0.7793 0.065 Uiso 1 1 calc R
C20 C 0.1563(6) 0.7259(5) 0.8578(3) 0.0406(13) Uani 1 1 d .
C21 C 0.1662(7) 0.6217(5) 0.8588(3) 0.0634(18) Uani 1 1 d .
H21A H 0.1941 0.5782 0.8198 0.076 Uiso 1 1 calc R
C22 C 0.1362(8) 0.5808(6) 0.9153(4) 0.075(2) Uani 1 1 d .
H22A H 0.1435 0.5092 0.9147 0.090 Uiso 1 1 calc R
C23 C 0.0960(7) 0.6410(6) 0.9727(3) 0.0628(18) Uani 1 1 d .
H23A H 0.0749 0.6116 1.0114 0.075 Uiso 1 1 calc R
C24 C 0.0870(6) 0.7437(6) 0.9730(3) 0.0554(16) Uani 1 1 d .
H24A H 0.0607 0.7871 1.0127 0.066 Uiso 1 1 calc R
C25 C 0.1155(6) 0.7854(5) 0.9163(3) 0.0505(15) Uani 1 1 d .
H25A H 0.1069 0.8567 0.9174 0.061 Uiso 1 1 calc R
C26 C 0.2829(6) 0.7021(5) 0.7317(3) 0.0432(14) Uani 1 1 d .
C27 C 0.4325(6) 0.7463(5) 0.7347(3) 0.0490(15) Uani 1 1 d .
H27A H 0.4886 0.8220 0.7655 0.059 Uiso 1 1 calc R
C28 C 0.5013(7) 0.6839(6) 0.6945(3) 0.0585(17) Uani 1 1 d .
H28A H 0.6036 0.7164 0.6969 0.070 Uiso 1 1 calc R
C29 C 0.4204(8) 0.5733(6) 0.6503(3) 0.0650(19) Uani 1 1 d .
H29A H 0.4671 0.5295 0.6222 0.078 Uiso 1 1 calc R
C30 C 0.2716(8) 0.5262(6) 0.6468(3) 0.0655(18) Uani 1 1 d .
H30A H 0.2162 0.4503 0.6162 0.079 Uiso 1 1 calc R
C31 C 0.2036(7) 0.5901(5) 0.6880(3) 0.0535(16) Uani 1 1 d .
H31A H 0.1017 0.5569 0.6863 0.064 Uiso 1 1 calc R
C32 C 0.3349(6) 0.9246(4) 0.8261(3) 0.0401(13) Uani 1 1 d .
C33 C 0.4343(6) 0.9432(5) 0.8864(3) 0.0492(15) Uani 1 1 d .
H33A H 0.4252 0.8823 0.9061 0.059 Uiso 1 1 calc R
C34 C 0.5457(6) 1.0495(5) 0.9175(3) 0.0591(17) Uani 1 1 d .
H34A H 0.6121 1.0612 0.9588 0.071 Uiso 1 1 calc R
C35 C 0.5613(7) 1.1381(5) 0.8893(3) 0.0640(18) Uani 1 1 d .
H35A H 0.6389 1.2107 0.9106 0.077 Uiso 1 1 calc R
C36 C 0.4642(6) 1.1215(5) 0.8303(3) 0.0552(16) Uani 1 1 d .
H36A H 0.4732 1.1834 0.8116 0.066 Uiso 1 1 calc R
C37 C 0.3537(6) 1.0155(5) 0.7981(3) 0.0399(13) Uani 1 1 d .
C38 C 0.2700(6) 0.9559(5) 0.6719(3) 0.0432(14) Uani 1 1 d .
C39 C 0.4031(7) 0.9616(5) 0.6547(3) 0.0602(17) Uani 1 1 d .
H39A H 0.4891 0.9979 0.6903 0.072 Uiso 1 1 calc R
C40 C 0.4093(8) 0.9132(6) 0.5839(4) 0.080(2) Uani 1 1 d .
H40A H 0.4996 0.9145 0.5709 0.096 Uiso 1 1 calc R
C41 C 0.2835(9) 0.8632(6) 0.5328(4) 0.082(2) Uani 1 1 d .
H41A H 0.2882 0.8313 0.4844 0.099 Uiso 1 1 calc R
C42 C 0.1508(7) 0.8588(5) 0.5509(3) 0.0668(18) Uani 1 1 d .
H42A H 0.0653 0.8241 0.5150 0.080 Uiso 1 1 calc R
C43 C 0.1416(6) 0.9048(5) 0.6214(3) 0.0467(14) Uani 1 1 d .
C44 C -0.0316(6) 1.0318(5) 0.6870(3) 0.0464(14) Uani 1 1 d .
C45 C 0.0716(7) 1.1295(6) 0.6797(3) 0.0701(19) Uani 1 1 d .
H45A H 0.1537 1.1245 0.6596 0.084 Uiso 1 1 calc R
C46 C 0.0551(10) 1.2357(6) 0.7018(4) 0.093(2) Uani 1 1 d .
H46A H 0.1258 1.3024 0.6964 0.112 Uiso 1 1 calc R
C47 C -0.0620(10) 1.2442(7) 0.7312(5) 0.104(3) Uani 1 1 d .
H47A H -0.0731 1.3164 0.7458 0.125 Uiso 1 1 calc R
C48 C -0.1634(9) 1.1477(7) 0.7394(4) 0.095(3) Uani 1 1 d .
H48A H -0.2441 1.1533 0.7605 0.114 Uiso 1 1 calc R
C49 C -0.1482(7) 1.0424(6) 0.7169(3) 0.0687(19) Uani 1 1 d .
H49A H -0.2198 0.9760 0.7221 0.082 Uiso 1 1 calc R
C50 C -0.1699(6) 0.8293(5) 0.5753(3) 0.0466(14) Uani 1 1 d .
C51 C -0.1724(7) 0.8921(6) 0.5282(3) 0.0670(19) Uani 1 1 d .
H51A H -0.0962 0.9646 0.5356 0.080 Uiso 1 1 calc R
C52 C -0.2857(8) 0.8490(6) 0.4707(3) 0.072(2) Uani 1 1 d .
H52A H -0.2868 0.8917 0.4384 0.087 Uiso 1 1 calc R
C53 C -0.3963(7) 0.7455(6) 0.4598(3) 0.0671(19) Uani 1 1 d .
H53A H -0.4731 0.7165 0.4197 0.081 Uiso 1 1 calc R
C54 C -0.3979(7) 0.6832(5) 0.5059(3) 0.0632(17) Uani 1 1 d .
H54A H -0.4758 0.6118 0.4986 0.076 Uiso 1 1 calc R
C55 C -0.2832(6) 0.7261(5) 0.5640(3) 0.0463(14) Uani 1 1 d .
H55A H -0.2834 0.6831 0.5962 0.056 Uiso 1 1 calc R

loop_
_atom_site_aniso_label
_atom_site_aniso_U_11
_atom_site_aniso_U_22
_atom_site_aniso_U_33
_atom_site_aniso_U_23
_atom_site_aniso_U_13
_atom_site_aniso_U_12
Cu 0.0427(4) 0.0381(4) 0.0372(4) 0.0114(3) 0.0123(3) 0.0108(3)
N1 0.038(3) 0.037(3) 0.028(2) 0.007(2) 0.0060(19) 0.012(2)
N2 0.037(3) 0.041(3) 0.036(3) 0.011(2) 0.010(2) 0.016(2)
P1 0.0371(9) 0.0377(9) 0.0431(9) 0.0129(7) 0.0072(7) 0.0141(7)
P2 0.0403(9) 0.0445(10) 0.0399(9) 0.0180(7) 0.0062(7) 0.0099(7)
O1 0.041(2) 0.051(3) 0.044(2) 0.0183(19) 0.0090(18) 0.016(2)
C1 0.040(3) 0.045(4) 0.032(3) 0.005(3) 0.006(2) 0.013(3)
C2 0.047(4) 0.033(3) 0.048(4) -0.001(3) 0.004(3) 0.008(3)
C3 0.038(3) 0.034(3) 0.044(3) 0.012(3) 0.004(3) 0.010(3)
C4 0.027(3) 0.038(3) 0.036(3) 0.011(2) 0.002(2) 0.014(3)
C5 0.031(3) 0.041(3) 0.035(3) 0.012(3) 0.000(2) 0.015(3)
C6 0.032(3) 0.044(4) 0.033(3) 0.014(3) 0.008(2) 0.018(3)
C7 0.058(4) 0.053(4) 0.039(3) 0.018(3) 0.018(3) 0.032(3)
C8 0.079(5) 0.044(4) 0.044(4) 0.010(3) 0.022(3) 0.033(4)
C9 0.047(4) 0.039(4) 0.039(3) 0.011(3) 0.007(3) 0.018(3)
C10 0.064(4) 0.063(4) 0.041(3) 0.012(3) 0.015(3) 0.023(4)
C11 0.072(5) 0.036(4) 0.067(4) 0.019(3) 0.017(3) 0.015(3)
C12 0.069(5) 0.044(4) 0.058(4) 0.009(3) 0.010(3) 0.017(3)
C13 0.102(6) 0.065(5) 0.069(5) 0.018(4) 0.048(4) 0.040(4)
C14 0.048(4) 0.039(3) 0.039(3) 0.015(3) 0.018(3) 0.020(3)
C15 0.063(4) 0.060(4) 0.042(3) 0.023(3) 0.009(3) 0.025(3)
C16 0.094(6) 0.064(5) 0.050(4) 0.027(3) 0.018(4) 0.031(4)
C17 0.094(6) 0.068(5) 0.064(5) 0.033(4) 0.041(4) 0.028(5)
C18 0.056(4) 0.067(5) 0.072(5) 0.029(4) 0.025(4) 0.015(4)
C19 0.042(4) 0.071(5) 0.060(4) 0.037(3) 0.016(3) 0.019(3)
C20 0.035(3) 0.042(4) 0.045(3) 0.013(3) 0.003(2) 0.017(3)
C21 0.083(5) 0.054(4) 0.071(4) 0.026(4) 0.037(4) 0.037(4)
C22 0.104(6) 0.055(5) 0.088(5) 0.043(4) 0.034(5) 0.037(4)
C23 0.061(5) 0.068(5) 0.056(4) 0.030(4) 0.010(3) 0.012(4)
C24 0.065(5) 0.063(5) 0.038(3) 0.015(3) 0.009(3) 0.025(4)
C25 0.050(4) 0.056(4) 0.045(4) 0.015(3) 0.000(3) 0.022(3)
C26 0.051(4) 0.045(4) 0.039(3) 0.015(3) 0.009(3) 0.023(3)
C27 0.046(4) 0.059(4) 0.050(4) 0.022(3) 0.015(3) 0.025(3)
C28 0.060(4) 0.072(5) 0.058(4) 0.027(4) 0.023(3) 0.035(4)
C29 0.078(5) 0.083(6) 0.056(4) 0.024(4) 0.026(4) 0.051(5)
C30 0.087(6) 0.056(4) 0.049(4) 0.004(3) 0.003(4) 0.031(4)
C31 0.054(4) 0.053(4) 0.051(4) 0.010(3) 0.010(3) 0.024(3)
C32 0.036(3) 0.039(3) 0.042(3) 0.009(3) 0.003(2) 0.013(3)
C33 0.047(4) 0.049(4) 0.050(4) 0.014(3) -0.001(3) 0.018(3)
C34 0.042(4) 0.056(4) 0.060(4) 0.004(3) -0.011(3) 0.011(3)
C35 0.048(4) 0.041(4) 0.079(5) 0.008(3) -0.003(3) -0.001(3)
C36 0.045(4) 0.041(4) 0.074(5) 0.022(3) 0.006(3) 0.008(3)
C37 0.033(3) 0.041(4) 0.044(3) 0.011(3) 0.007(3) 0.014(3)
C38 0.045(4) 0.040(4) 0.051(4) 0.022(3) 0.016(3) 0.016(3)
C39 0.045(4) 0.068(5) 0.062(4) 0.019(3) 0.014(3) 0.014(3)
C40 0.062(5) 0.092(6) 0.089(6) 0.022(5) 0.036(5) 0.032(5)
C41 0.082(6) 0.093(6) 0.061(5) 0.011(4) 0.039(4) 0.024(5)
C42 0.064(5) 0.068(5) 0.051(4) 0.012(3) 0.012(3) 0.008(4)
C43 0.053(4) 0.048(4) 0.044(4) 0.020(3) 0.016(3) 0.020(3)
C44 0.041(4) 0.045(4) 0.050(4) 0.015(3) -0.002(3) 0.015(3)
C45 0.063(5) 0.050(5) 0.092(5) 0.025(4) 0.011(4) 0.013(4)
C46 0.096(7) 0.050(5) 0.131(7) 0.035(5) 0.011(5) 0.020(5)
C47 0.082(7) 0.072(7) 0.158(9) 0.030(6) -0.003(6) 0.040(6)
C48 0.072(6) 0.070(6) 0.144(8) 0.017(5) 0.018(5) 0.041(5)
C49 0.053(5) 0.058(5) 0.091(5) 0.020(4) 0.008(4) 0.021(4)
C50 0.045(4) 0.055(4) 0.038(3) 0.021(3) 0.006(3) 0.013(3)
C51 0.058(5) 0.071(5) 0.060(4) 0.035(4) -0.004(3) 0.001(4)
C52 0.068(5) 0.089(6) 0.060(4) 0.041(4) 0.006(4) 0.016(4)
C53 0.055(5) 0.089(6) 0.047(4) 0.018(4) -0.005(3) 0.019(4)
C54 0.056(5) 0.059(4) 0.053(4) 0.009(3) -0.001(3) 0.003(3)
C55 0.041(4) 0.049(4) 0.043(3) 0.015(3) 0.007(3) 0.008(3)

loop_
_atom_type_symbol
_atom_type_description
_atom_type_scat_dispersion_real
_atom_type_scat_dispersion_imag
_atom_type_scat_source
C C 0.0033 0.0016 'International Tables Vol C Tables 4.2.6.8 and 6.1.1.4'
H H 0.0000 0.0000 'International Tables Vol C Tables 4.2.6.8 and 6.1.1.4'
N N 0.0061 0.0033 'International Tables Vol C Tables 4.2.6.8 and 6.1.1.4'
O O 0.0106 0.0060 'International Tables Vol C Tables 4.2.6.8 and 6.1.1.4'
P P 0.1023 0.0942 'International Tables Vol C Tables 4.2.6.8 and 6.1.1.4'
Cu Cu 0.3201 1.2651 'International Tables Vol C Tables 4.2.6.8 and 6.1.1.4'

loop_
_geom_angle_atom_site_label_1
_geom_angle_atom_site_label_2
_geom_angle_atom_site_label_3
_geom_angle
N2 Cu N1 95.17(16)
N2 Cu P2 119.70(12)
N1 Cu P2 118.33(12)
N2 Cu P1 100.56(12)
N1 Cu P1 103.60(12)
P2 Cu P1 115.95(6)
C1 N1 C4 106.0(4)
C1 N1 Cu 129.1(3)
C4 N1 Cu 122.6(3)
C9 N2 C6 106.9(4)
C9 N2 Cu 129.0(4)
C6 N2 Cu 124.0(3)
C20 P1 C26 103.1(2)
C20 P1 C32 101.2(2)
C26 P1 C32 100.9(3)
C20 P1 Cu 108.56(17)
C26 P1 Cu 121.94(18)
C32 P1 Cu 118.36(17)
C43 P2 C50 104.3(3)
C43 P2 C44 105.5(3)
C50 P2 C44 97.9(2)
C43 P2 Cu 108.70(18)
C50 P2 Cu 118.81(19)
C44 P2 Cu 119.91(18)
C38 O1 C37 119.5(4)
N1 C1 C2 111.1(4)
N1 C1 C10 122.9(5)
C2 C1 C10 126.0(5)
C3 C2 C1 108.6(5)
C2 C3 C4 105.9(4)
C2 C3 C11 122.1(5)
C4 C3 C11 132.0(5)
N1 C4 C5 123.1(4)
N1 C4 C3 108.4(4)
C5 C4 C3 128.5(5)
C6 C5 C4 129.4(5)
C6 C5 C14 115.3(4)
C4 C5 C14 115.3(4)
C5 C6 N2 123.1(4)
C5 C6 C7 129.3(5)
N2 C6 C7 107.5(4)
C8 C7 C6 106.6(5)
C8 C7 C13 122.6(5)
C6 C7 C13 130.8(5)
C7 C8 C9 108.3(5)
N2 C9 C8 110.7(5)
N2 C9 C12 122.9(5)
C8 C9 C12 126.1(5)
C19 C14 C15 118.6(5)
C19 C14 C5 121.4(5)
C15 C14 C5 119.9(5)
C16 C15 C14 120.0(6)
C17 C16 C15 120.0(6)
C16 C17 C18 120.7(6)
C17 C18 C19 119.7(6)
C18 C19 C14 121.0(6)
C21 C20 C25 116.8(5)
C21 C20 P1 124.0(4)
C25 C20 P1 119.1(4)
C22 C21 C20 120.9(6)
C23 C22 C21 121.4(6)
C24 C23 C22 118.6(6)
C23 C24 C25 120.7(6)
C24 C25 C20 121.6(5)
C31 C26 C27 118.0(5)
C31 C26 P1 118.4(4)
C27 C26 P1 123.5(4)
C28 C27 C26 121.9(6)
C27 C28 C29 119.3(6)
C28 C29 C30 120.3(6)
C31 C30 C29 119.9(6)
C30 C31 C26 120.6(6)
C37 C32 C33 117.9(5)
C37 C32 P1 120.2(4)
C33 C32 P1 122.0(4)
C34 C33 C32 120.5(5)
C35 C34 C33 120.5(6)
C36 C35 C34 119.7(6)
C35 C36 C37 120.4(6)
C36 C37 O1 118.9(5)
C36 C37 C32 120.9(5)
O1 C37 C32 120.0(5)
C39 C38 O1 122.8(5)
C39 C38 C43 122.7(5)
O1 C38 C43 114.4(5)
C38 C39 C40 118.6(6)
C41 C40 C39 119.7(6)
C40 C41 C42 120.9(6)
C41 C42 C43 120.5(6)
C38 C43 C42 117.6(5)
C38 C43 P2 116.5(4)
C42 C43 P2 125.3(5)
C49 C44 C45 118.5(6)
C49 C44 P2 117.3(5)
C45 C44 P2 124.2(5)
C44 C45 C46 120.0(7)
C47 C46 C45 120.6(8)
C46 C47 C48 119.5(8)
C47 C48 C49 120.1(8)
C44 C49 C48 121.4(7)
C55 C50 C51 118.7(5)
C55 C50 P2 119.4(4)
C51 C50 P2 121.7(5)
C52 C51 C50 119.9(6)
C53 C52 C51 120.5(6)
C54 C53 C52 120.8(6)
C53 C54 C55 119.0(6)
C50 C55 C54 121.1(5)

loop_
_geom_bond_atom_site_label_1
_geom_bond_atom_site_label_2
_geom_bond_distance
Cu N2 1.996(4)
Cu N1 2.003(4)
Cu P2 2.2383(15)
Cu P1 2.3780(16)
N1 C1 1.339(6)
N1 C4 1.412(6)
N2 C9 1.340(6)
N2 C6 1.418(6)
P1 C20 1.838(5)
P1 C26 1.837(5)
P1 C32 1.847(6)
P2 C43 1.830(6)
P2 C50 1.836(5)
P2 C44 1.836(6)
O1 C38 1.385(6)
O1 C37 1.391(6)
C1 C2 1.393(7)
C1 C10 1.509(6)
C2 C3 1.359(6)
C3 C4 1.434(7)
C3 C11 1.501(7)
C4 C5 1.418(6)
C5 C6 1.402(7)
C5 C14 1.494(7)
C6 C7 1.446(6)
C7 C8 1.360(7)
C7 C13 1.505(7)
C8 C9 1.410(7)
C9 C12 1.492(7)
C14 C19 1.378(7)
C14 C15 1.393(7)
C15 C16 1.383(8)
C16 C17 1.366(9)
C17 C18 1.368(8)
C18 C19 1.376(7)
C20 C21 1.390(7)
C20 C25 1.386(7)
C21 C22 1.373(8)
C22 C23 1.370(8)
C23 C24 1.361(7)
C24 C25 1.378(7)
C26 C31 1.388(7)
C26 C27 1.390(7)
C27 C28 1.372(7)
C28 C29 1.382(8)
C29 C30 1.383(8)
C30 C31 1.386(7)
C32 C37 1.391(7)
C32 C33 1.397(7)
C33 C34 1.382(7)
C34 C35 1.372(8)
C35 C36 1.372(7)
C36 C37 1.379(7)
C38 C39 1.375(7)
C38 C43 1.391(7)
C39 C40 1.393(8)
C40 C41 1.380(9)
C41 C42 1.381(8)
C42 C43 1.389(7)
C44 C49 1.374(8)
C44 C45 1.385(8)
C45 C46 1.399(9)
C46 C47 1.367(10)
C47 C48 1.372(10)
C48 C49 1.382(8)
C50 C55 1.373(7)
C50 C51 1.394(7)
C51 C52 1.380(8)
C52 C53 1.365(8)
C53 C54 1.366(8)
C54 C55 1.396(7)

loop_
_geom_torsion_atom_site_label_1
_geom_torsion_atom_site_label_2
_geom_torsion_atom_site_label_3
_geom_torsion_atom_site_label_4
_geom_torsion
N2 Cu N1 C1 -176.3(4)
P2 Cu N1 C1 55.9(4)
P1 Cu N1 C1 -74.1(4)
N2 Cu N1 C4 -15.9(4)
P2 Cu N1 C4 -143.8(3)
P1 Cu N1 C4 86.3(3)
N1 Cu N2 C9 -176.1(4)
P2 Cu N2 C9 -49.2(5)
P1 Cu N2 C9 79.0(4)
N1 Cu N2 C6 5.3(4)
P2 Cu N2 C6 132.1(3)
P1 Cu N2 C6 -99.6(4)
N2 Cu P1 C20 35.1(2)
N1 Cu P1 C20 -62.9(2)
P2 Cu P1 C20 165.71(19)
N2 Cu P1 C26 154.5(2)
N1 Cu P1 C26 56.5(2)
P2 Cu P1 C26 -74.9(2)
N2 Cu P1 C32 -79.4(2)
N1 Cu P1 C32 -177.4(2)
P2 Cu P1 C32 51.2(2)
N2 Cu P2 C43 143.6(2)
N1 Cu P2 C43 -101.2(2)
P1 Cu P2 C43 22.8(2)
N2 Cu P2 C50 -97.5(2)
N1 Cu P2 C50 17.7(2)
P1 Cu P2 C50 141.7(2)
N2 Cu P2 C44 22.3(3)
N1 Cu P2 C44 137.5(2)
P1 Cu P2 C44 -98.5(2)
C4 N1 C1 C2 -1.2(6)
Cu N1 C1 C2 161.7(4)
C4 N1 C1 C10 178.5(5)
Cu N1 C1 C10 -18.6(7)
N1 C1 C2 C3 1.2(6)
C10 C1 C2 C3 -178.4(5)
C1 C2 C3 C4 -0.7(6)
C1 C2 C3 C11 179.3(5)
C1 N1 C4 C5 -177.3(4)
Cu N1 C4 C5 18.5(6)
C1 N1 C4 C3 0.7(5)
Cu N1 C4 C3 -163.5(3)
C2 C3 C4 N1 0.0(6)
C11 C3 C4 N1 180.0(5)
C2 C3 C4 C5 177.8(5)
C11 C3 C4 C5 -2.2(9)
N1 C4 C5 C6 -6.3(8)
C3 C4 C5 C6 176.1(5)
N1 C4 C5 C14 174.3(4)
C3 C4 C5 C14 -3.2(7)
C4 C5 C6 N2 -6.1(8)
C14 C5 C6 N2 173.3(4)
C4 C5 C6 C7 177.5(5)
C14 C5 C6 C7 -3.1(8)
C9 N2 C6 C5 -174.8(5)
Cu N2 C6 C5 4.0(6)
C9 N2 C6 C7 2.2(5)
Cu N2 C6 C7 -178.9(3)
C5 C6 C7 C8 174.4(5)
N2 C6 C7 C8 -2.4(6)
C5 C6 C7 C13 -6.5(9)
N2 C6 C7 C13 176.7(6)
C6 C7 C8 C9 1.7(6)
C13 C7 C8 C9 -177.5(5)
C6 N2 C9 C8 -1.2(6)
Cu N2 C9 C8 180.0(3)
C6 N2 C9 C12 173.0(5)
Cu N2 C9 C12 -5.8(7)
C7 C8 C9 N2 -0.3(6)
C7 C8 C9 C12 -174.3(5)
C6 C5 C14 C19 97.7(6)
C4 C5 C14 C19 -82.9(6)
C6 C5 C14 C15 -82.6(6)
C4 C5 C14 C15 96.8(6)
C19 C14 C15 C16 0.1(8)
C5 C14 C15 C16 -179.6(5)
C14 C15 C16 C17 0.3(9)
C15 C16 C17 C18 0.1(10)
C16 C17 C18 C19 -0.8(10)
C17 C18 C19 C14 1.3(9)
C15 C14 C19 C18 -0.9(8)
C5 C14 C19 C18 178.8(5)
C26 P1 C20 C21 -18.1(6)
C32 P1 C20 C21 -122.2(5)
Cu P1 C20 C21 112.6(5)
C26 P1 C20 C25 165.2(4)
C32 P1 C20 C25 61.1(5)
Cu P1 C20 C25 -64.2(5)
C25 C20 C21 C22 0.2(9)
P1 C20 C21 C22 -176.7(5)
C20 C21 C22 C23 -0.2(11)
C21 C22 C23 C24 -0.4(10)
C22 C23 C24 C25 1.0(9)
C23 C24 C25 C20 -1.0(9)
C21 C20 C25 C24 0.4(8)
P1 C20 C25 C24 177.4(4)
C20 P1 C26 C31 78.6(5)
C32 P1 C26 C31 -177.0(4)
Cu P1 C26 C31 -43.4(5)
C20 P1 C26 C27 -101.4(5)
C32 P1 C26 C27 3.0(5)
Cu P1 C26 C27 136.6(4)
C31 C26 C27 C28 1.8(8)
P1 C26 C27 C28 -178.1(4)
C26 C27 C28 C29 -0.8(8)
C27 C28 C29 C30 0.0(9)
C28 C29 C30 C31 -0.3(9)
C29 C30 C31 C26 1.4(9)
C27 C26 C31 C30 -2.1(8)
P1 C26 C31 C30 177.8(4)
C20 P1 C32 C37 -154.4(4)
C26 P1 C32 C37 99.7(4)
Cu P1 C32 C37 -36.0(5)
C20 P1 C32 C33 27.1(5)
C26 P1 C32 C33 -78.8(5)
Cu P1 C32 C33 145.5(4)
C37 C32 C33 C34 1.2(8)
P1 C32 C33 C34 179.6(4)
C32 C33 C34 C35 -0.6(9)
C33 C34 C35 C36 0.9(9)
C34 C35 C36 C37 -1.8(9)
C35 C36 C37 O1 177.0(5)
C35 C36 C37 C32 2.4(9)
C38 O1 C37 C36 98.3(6)
C38 O1 C37 C32 -87.0(6)
C33 C32 C37 C36 -2.1(8)
P1 C32 C37 C36 179.4(4)
C33 C32 C37 O1 -176.6(4)
P1 C32 C37 O1 4.9(6)
C37 O1 C38 C39 -26.5(7)
C37 O1 C38 C43 155.2(5)
O1 C38 C39 C40 -178.9(5)
C43 C38 C39 C40 -0.8(9)
C38 C39 C40 C41 1.4(10)
C39 C40 C41 C42 -1.1(11)
C40 C41 C42 C43 0.0(11)
C39 C38 C43 C42 -0.3(8)
O1 C38 C43 C42 178.0(5)
C39 C38 C43 P2 171.4(4)
O1 C38 C43 P2 -10.3(6)
C41 C42 C43 C38 0.7(9)
C41 C42 C43 P2 -170.2(5)
C50 P2 C43 C38 175.3(4)
C44 P2 C43 C38 72.8(5)
Cu P2 C43 C38 -57.0(4)
C50 P2 C43 C42 -13.7(6)
C44 P2 C43 C42 -116.3(5)
Cu P2 C43 C42 113.9(5)
C43 P2 C44 C49 -178.9(5)
C50 P2 C44 C49 73.9(5)
Cu P2 C44 C49 -56.0(5)
C43 P2 C44 C45 4.0(6)
C50 P2 C44 C45 -103.2(5)
Cu P2 C44 C45 126.9(5)
C49 C44 C45 C46 -0.6(9)
P2 C44 C45 C46 176.5(5)
C44 C45 C46 C47 0.4(11)
C45 C46 C47 C48 0.4(13)
C46 C47 C48 C49 -1.1(13)
C45 C44 C49 C48 -0.1(9)
P2 C44 C49 C48 -177.3(5)
C47 C48 C49 C44 1.0(11)
C43 P2 C50 C55 123.2(5)
C44 P2 C50 C55 -128.6(5)
Cu P2 C50 C55 2.0(5)
C43 P2 C50 C51 -61.9(5)
C44 P2 C50 C51 46.3(5)
Cu P2 C50 C51 176.9(4)
C55 C50 C51 C52 -1.3(9)
P2 C50 C51 C52 -176.3(5)
C50 C51 C52 C53 0.5(10)
C51 C52 C53 C54 0.7(11)
C52 C53 C54 C55 -1.0(10)
C51 C50 C55 C54 1.0(9)
P2 C50 C55 C54 176.1(4)
C53 C54 C55 C50 0.1(9)
